data_7052682
loop_
_publ_author_name
'Man, Bradley Y.-W.'
'Bhadbhade, Mohan'
'Messerle, Barbara A.'

_publ_section_title
;
 Rhodium(i) complexes bearing N-donor ligands: catalytic activity
 towards intramolecular cyclization of alkynoic acids and ligand
 lability
;
_journal_issue 8
_journal_name_full 'New Journal of Chemistry'
_journal_page_first 1730
_journal_paper_doi 10.1039/c1nj20094a
_journal_volume 35
_journal_year 2011
_chemical_formula_sum 'C53 H40 B F24 N6 O Rh'
_chemical_formula_weight 1346.63
_chemical_name_systematic
;
?
;
_space_group_IT_number 14
_symmetry_cell_setting monoclinic
_symmetry_space_group_name_Hall '-P 2ybc'
_symmetry_space_group_name_H-M 'P 1 21/c 1'
_atom_sites_solution_hydrogens geom
_atom_sites_solution_primary direct
_atom_sites_solution_secondary difmap
_audit_creation_method SHELXL-97
_cell_angle_alpha 90.00
_cell_angle_beta 100.7480(10)
_cell_angle_gamma 90.00
_cell_formula_units_Z 4
_cell_length_a 13.7477(4)
_cell_length_b 17.6434(6)
_cell_length_c 22.8544(7)
_cell_measurement_reflns_used 9928
_cell_measurement_temperature 150(2)
_cell_measurement_theta_max 30.35
_cell_measurement_theta_min 2.31
_cell_volume 5446.2(3)
_computing_cell_refinement
;
APEX2(Bruker, 2007, Bruker AXS Inc.,Madison, USA)
;
_computing_data_collection
;
APEX2(Bruker, 2007, Bruker AXS Inc., Madison, USA)
;
_computing_data_reduction
;
APEX2(Bruker, 2007, Bruker AXS Inc., Madison, USA)
;
_computing_molecular_graphics 'SHELXTL-Plus. Sheldrick, G. M. (2008)'
_computing_structure_refinement 'SHELXL-97. Sheldrick, G. M. (2008)'
_computing_structure_solution 'SHELXS-97. Sheldrick, G. M. (2008)'
_diffrn_ambient_temperature 150(2)
_diffrn_measured_fraction_theta_full 0.999
_diffrn_measured_fraction_theta_max 0.999
_diffrn_measurement_device_type 'Bruker kappa APEXII CCD Area Detector'
_diffrn_measurement_method '\f scans, and \w scans with \k offsets'
_diffrn_radiation_monochromator graphite
_diffrn_radiation_source 'fine-focus sealed tube'
_diffrn_radiation_type MoK\a
_diffrn_radiation_wavelength 0.71073
_diffrn_reflns_av_R_equivalents 0.0531
_diffrn_reflns_av_sigmaI/netI 0.0420
_diffrn_reflns_limit_h_max 15
_diffrn_reflns_limit_h_min -16
_diffrn_reflns_limit_k_max 20
_diffrn_reflns_limit_k_min -20
_diffrn_reflns_limit_l_max 26
_diffrn_reflns_limit_l_min -27
_diffrn_reflns_number 40489
_diffrn_reflns_theta_full 25.00
_diffrn_reflns_theta_max 25.00
_diffrn_reflns_theta_min 1.98
_exptl_absorpt_coefficient_mu 0.442
_exptl_absorpt_correction_T_max 0.9547
_exptl_absorpt_correction_T_min 0.8915
_exptl_absorpt_correction_type multi-scan
_exptl_absorpt_process_details '(SADABS; Sheldrick, 2003)'
_exptl_crystal_colour yellow
_exptl_crystal_density_diffrn 1.642
_exptl_crystal_density_method 'not measured'
_exptl_crystal_description Blocks
_exptl_crystal_F_000 2696
_exptl_crystal_size_max 0.27
_exptl_crystal_size_mid 0.14
_exptl_crystal_size_min 0.11
_refine_diff_density_max 1.167
_refine_diff_density_min -1.233
_refine_diff_density_rms 0.090
_refine_ls_extinction_method none
_refine_ls_goodness_of_fit_ref 1.413
_refine_ls_hydrogen_treatment riding
_refine_ls_matrix_type full
_refine_ls_number_parameters 994
_refine_ls_number_reflns 9583
_refine_ls_number_restraints 297
_refine_ls_restrained_S_all 1.519
_refine_ls_R_factor_all 0.0661
_refine_ls_R_factor_gt 0.0519
_refine_ls_shift/su_max 0.009
_refine_ls_shift/su_mean 0.000
_refine_ls_structure_factor_coef Fsqd
_refine_ls_weighting_details 'calc w=1/[\s^2^(Fo^2^)+(0.1000P)^2^+0.2453P] where P=(Fo^2^+2Fc^2^)/3'
_refine_ls_weighting_scheme calc
_refine_ls_wR_factor_gt 0.1659
_refine_ls_wR_factor_ref 0.1817
_reflns_number_gt 7803
_reflns_number_total 9583
_reflns_threshold_expression >2sigma(I)
_cod_data_source_file c1nj20094a.txt
_cod_data_source_block 6
_cod_depositor_comments
;
The following automatic conversions were performed:

'_symmetry_cell_setting' value 'Monoclinic' changed to 'monoclinic'
according to /home/saulius/struct/CIF-dictionaries/cif_core.dic
dictionary named 'cif_core.dic' version 2.4.1 from
2010-06-29.

'_exptl_absorpt_correction_type' value 'Multi-scan'
changed to 'multi-scan' according to
/home/saulius/struct/CIF-dictionaries/cif_core.dic dictionary named
'cif_core.dic' version 2.4.1 from 2010-06-29.

Automatic conversion script
Id: cif_fix_values 1715 2011-07-08 13:25:40Z adriana 
;
_cod_original_sg_symbol_H-M P2(1)/c
_cod_database_code 7052682

loop_
_symmetry_equiv_pos_as_xyz
'x, y, z'
'-x, y+1/2, -z+1/2'
'-x, -y, -z'
'x, -y-1/2, z-1/2'

loop_
_atom_site_label
_atom_site_type_symbol
_atom_site_fract_x
_atom_site_fract_y
_atom_site_fract_z
_atom_site_U_iso_or_equiv
_atom_site_adp_type
_atom_site_occupancy
_atom_site_symmetry_multiplicity
_atom_site_calc_flag
_atom_site_refinement_flags
_atom_site_disorder_assembly
_atom_site_disorder_group
Rh1 Rh 0.24555(2) 0.465706(19) 0.410842(13) 0.02415(15) Uani 1 1 d . A 4
C1 C 0.4384(3) 0.5769(2) 0.36777(19) 0.0263(9) Uani 1 1 d . A 4
O1 O 0.5420(2) 0.57017(18) 0.36697(14) 0.0325(7) Uani 1 1 d . A 4
H1 H 0.5630 0.5284 0.3820 0.049 Uiso 1 1 calc R A 4
N11 N 0.3621(3) 0.53135(19) 0.45606(15) 0.0248(8) Uani 1 1 d . A 4
C12 C 0.4262(3) 0.5727(2) 0.43210(18) 0.0236(9) Uani 1 1 d . A 4
N13 N 0.4830(3) 0.6149(2) 0.47487(15) 0.0273(8) Uani 1 1 d . A 4
C14 C 0.4542(3) 0.5990(3) 0.52788(18) 0.0299(10) Uani 1 1 d . A 4
H14 H 0.4812 0.6200 0.5657 0.036 Uiso 1 1 calc R A 4
C15 C 0.3809(3) 0.5483(2) 0.51629(18) 0.0277(9) Uani 1 1 d . A 4
H15 H 0.3468 0.5271 0.5450 0.033 Uiso 1 1 calc R A 4
C16 C 0.5623(4) 0.6684(3) 0.4693(2) 0.0398(11) Uani 1 1 d . A 4
H16A H 0.6217 0.6403 0.4643 0.060 Uiso 1 1 calc R A 4
H16B H 0.5774 0.6996 0.5053 0.060 Uiso 1 1 calc R A 4
H16C H 0.5410 0.7011 0.4346 0.060 Uiso 1 1 calc R A 4
N21 N 0.3245(3) 0.46183(19) 0.34142(16) 0.0278(8) Uani 1 1 d . A 4
C22 C 0.3883(3) 0.5133(3) 0.32874(19) 0.0270(9) Uani 1 1 d . A 4
N23 N 0.4080(3) 0.5006(2) 0.27337(16) 0.0331(9) Uani 1 1 d . A 4
C24 C 0.3566(4) 0.4370(3) 0.2518(2) 0.0352(10) Uani 1 1 d . A 4
H24 H 0.3573 0.4134 0.2144 0.042 Uiso 1 1 calc R A 4
C25 C 0.3052(3) 0.4140(3) 0.2926(2) 0.0347(10) Uani 1 1 d . A 4
H25 H 0.2621 0.3715 0.2888 0.042 Uiso 1 1 calc R A 4
C26 C 0.4721(4) 0.5425(4) 0.2402(2) 0.0535(15) Uani 1 1 d . A 4
H26A H 0.4652 0.5970 0.2467 0.080 Uiso 1 1 calc R A 4
H26B H 0.4528 0.5313 0.1976 0.080 Uiso 1 1 calc R A 4
H26C H 0.5411 0.5273 0.2541 0.080 Uiso 1 1 calc R A 4
N31 N 0.4704(3) 0.6977(2) 0.32042(19) 0.0450(10) Uani 1 1 d . A 4
C32 C 0.4076(3) 0.6555(3) 0.34252(19) 0.0305(10) Uani 1 1 d . A 4
N33 N 0.3192(3) 0.6898(2) 0.34133(16) 0.0331(9) Uani 1 1 d . A 4
C34 C 0.3274(5) 0.7597(3) 0.3163(2) 0.0480(13) Uani 1 1 d . A 4
H34 H 0.2778 0.7978 0.3093 0.058 Uiso 1 1 calc R A 4
C35 C 0.4185(4) 0.7638(3) 0.3038(2) 0.0498(13) Uani 1 1 d . A 4
H35 H 0.4440 0.8062 0.2859 0.060 Uiso 1 1 calc R A 4
C36 C 0.2333(4) 0.6632(3) 0.3635(3) 0.0486(13) Uani 1 1 d . A 4
H36A H 0.2252 0.6086 0.3561 0.073 Uiso 1 1 calc R A 4
H36B H 0.1743 0.6900 0.3430 0.073 Uiso 1 1 calc R A 4
H36C H 0.2424 0.6728 0.4064 0.073 Uiso 1 1 calc R A 4
C41 C 0.1811(4) 0.4435(3) 0.4883(2) 0.0371(11) Uani 1 1 d . A 4
H41 H 0.2458 0.4458 0.5117 0.045 Uiso 1 1 calc R A 4
C42 C 0.1433(3) 0.5096(3) 0.4620(2) 0.0390(11) Uani 1 1 d . A 4
H42 H 0.1842 0.5533 0.4678 0.047 Uiso 1 1 calc R A 4
C43 C 0.0406(4) 0.5178(5) 0.4244(3) 0.071(2) Uani 1 1 d . A 4
H43A H -0.0067 0.4909 0.4448 0.085 Uiso 1 1 calc R A 4
H43B H 0.0226 0.5722 0.4230 0.085 Uiso 1 1 calc R A 4
C44 C 0.0276(4) 0.4897(5) 0.3636(3) 0.071(2) Uani 1 1 d . A 4
H44A H 0.0189 0.5337 0.3362 0.085 Uiso 1 1 calc R A 4
H44B H -0.0342 0.4596 0.3552 0.085 Uiso 1 1 calc R A 4
C45 C 0.1118(3) 0.4413(3) 0.3499(2) 0.0391(11) Uani 1 1 d . A 4
H45 H 0.1437 0.4588 0.3189 0.047 Uiso 1 1 calc R A 4
C46 C 0.1468(4) 0.3750(3) 0.3773(2) 0.0442(13) Uani 1 1 d . A 4
H46 H 0.2027 0.3516 0.3659 0.053 Uiso 1 1 calc R A 4
C47 C 0.1005(7) 0.3376(4) 0.4247(3) 0.091(3) Uani 1 1 d . A 4
H47A H 0.0277 0.3422 0.4133 0.109 Uiso 1 1 calc R A 4
H47B H 0.1169 0.2829 0.4256 0.109 Uiso 1 1 calc R A 4
C48 C 0.1302(5) 0.3675(4) 0.4836(2) 0.068(2) Uani 1 1 d . A 4
H48A H 0.1753 0.3305 0.5074 0.082 Uiso 1 1 calc R A 4
H48B H 0.0707 0.3717 0.5020 0.082 Uiso 1 1 calc R A 4
B1 B 0.7950(3) 0.5012(3) 0.1664(2) 0.0238(10) Uani 1 1 d . B 4
C51 C 0.7151(3) 0.4554(2) 0.11685(18) 0.0241(9) Uani 1 1 d . B 4
C52 C 0.7483(3) 0.4045(3) 0.07734(18) 0.0298(10) Uani 1 1 d . B 4
H52 H 0.8174 0.4006 0.0781 0.036 Uiso 1 1 calc R B 4
C53 C 0.6856(3) 0.3604(3) 0.03788(19) 0.0312(10) Uani 1 1 d . B 4
C54 C 0.5835(3) 0.3647(3) 0.03423(19) 0.0325(10) Uani 1 1 d . B 4
H54 H 0.5397 0.3350 0.0063 0.039 Uiso 1 1 calc R B 4
C55 C 0.5479(3) 0.4132(3) 0.07221(19) 0.0317(10) Uani 1 1 d . B 4
C56 C 0.6121(3) 0.4571(2) 0.11320(19) 0.0290(10) Uani 1 1 d . B 4
H56 H 0.5851 0.4892 0.1395 0.035 Uiso 1 1 calc R B 4
C57 C 0.7243(4) 0.3077(3) -0.0037(2) 0.0402(12) Uani 1 1 d . B 4
F51 F 0.8179(2) 0.2862(2) 0.01764(16) 0.0697(11) Uani 1 1 d . B 4
F52 F 0.7275(3) 0.3396(2) -0.05572(14) 0.0677(10) Uani 1 1 d . B 4
F53 F 0.6706(2) 0.24530(18) -0.01504(15) 0.0596(9) Uani 1 1 d . B 4
C58 C 0.4374(3) 0.4191(2) 0.06973(15) 0.0444(10) Uani 1 1 d DU B 4
F54A F 0.3857(8) 0.3751(6) 0.0278(4) 0.047(2) Uani 0.33 1 d PDU C 1
F54B F 0.3835(11) 0.4038(7) 0.0163(3) 0.044(2) Uani 0.33 1 d PDU C 1
F54C F 0.3906(12) 0.4321(13) 0.0142(3) 0.111(9) Uani 0.33 1 d PD C 1
F55A F 0.4048(8) 0.4896(3) 0.0590(5) 0.052(2) Uani 0.33 1 d PDU D 2
F55B F 0.4136(11) 0.4899(3) 0.0830(5) 0.042(2) Uani 0.33 1 d PDU D 2
F55C F 0.4065(12) 0.4717(9) 0.1039(8) 0.125(11) Uani 0.33 1 d PD D 2
F56A F 0.4135(8) 0.3983(7) 0.1213(3) 0.043(2) Uani 0.33 1 d PDU E 3
F56B F 0.4033(10) 0.3742(6) 0.1084(4) 0.044(2) Uani 0.33 1 d PDU E 3
F56C F 0.4044(11) 0.3527(6) 0.0859(11) 0.199(17) Uani 0.33 1 d PD E 3
C61 C 0.7486(3) 0.5753(2) 0.19470(18) 0.0246(9) Uani 1 1 d . . .
C62 C 0.6768(3) 0.6201(2) 0.16128(18) 0.0276(9) Uani 1 1 d . B .
H62 H 0.6537 0.6073 0.1207 0.033 Uiso 1 1 calc R . .
C63 C 0.6361(3) 0.6842(3) 0.18484(19) 0.0304(10) Uani 1 1 d . . .
C64 C 0.6690(3) 0.7047(2) 0.24361(19) 0.0283(9) Uani 1 1 d . B .
H64 H 0.6410 0.7470 0.2602 0.034 Uiso 1 1 calc R . .
C65 C 0.7435(3) 0.6625(2) 0.27769(17) 0.0247(9) Uani 1 1 d . . .
C66 C 0.7820(3) 0.5990(2) 0.25357(18) 0.0249(9) Uani 1 1 d . B .
H66 H 0.8328 0.5707 0.2780 0.030 Uiso 1 1 calc R . .
C67 C 0.5567(3) 0.7274(2) 0.14580(15) 0.0560(9) Uani 1 1 d DU B .
F10 F 0.7686(3) 0.7555(2) 0.35259(15) 0.0819(13) Uani 1 1 d . . .
F11 F 0.7279(2) 0.6451(2) 0.37676(12) 0.0682(11) Uani 1 1 d . . .
F12 F 0.8725(2) 0.6668(2) 0.36132(12) 0.0561(9) Uani 1 1 d . . .
C68 C 0.7785(3) 0.6824(3) 0.3416(2) 0.0348(10) Uani 1 1 d . B .
F61A F 0.4714(5) 0.6864(5) 0.1464(4) 0.0608(14) Uani 0.33 1 d PDU B 1
F61B F 0.4803(6) 0.6835(5) 0.1224(3) 0.0561(15) Uani 0.33 1 d PDU B 1
F61C F 0.5010(6) 0.6909(5) 0.1020(3) 0.0583(14) Uani 0.33 1 d PDU B 1
F62A F 0.5589(7) 0.7317(5) 0.0877(2) 0.0566(13) Uani 0.33 1 d PDU B 2
F62B F 0.5877(7) 0.7615(5) 0.1008(3) 0.0580(14) Uani 0.33 1 d PDU B 2
F62C F 0.6098(6) 0.7783(5) 0.1194(3) 0.0582(13) Uani 0.33 1 d PDU B 2
F63A F 0.5340(8) 0.7964(3) 0.1627(4) 0.0555(14) Uani 0.33 1 d PDU B 3
F63B F 0.5227(7) 0.7814(4) 0.1773(5) 0.0421(18) Uani 0.33 1 d PDU B 3
F63C F 0.5014(7) 0.7690(6) 0.1747(5) 0.0582(14) Uani 0.33 1 d PDU B 3
C71 C 0.8331(3) 0.4368(2) 0.21760(18) 0.0241(8) Uani 1 1 d . . .
C72 C 0.7817(3) 0.4237(2) 0.26430(18) 0.0253(9) Uani 1 1 d . B .
H72 H 0.7269 0.4553 0.2674 0.030 Uiso 1 1 calc R . .
C73 C 0.8075(3) 0.3667(2) 0.30615(19) 0.0299(10) Uani 1 1 d . . .
C74 C 0.8843(3) 0.3177(2) 0.30176(19) 0.0312(10) Uani 1 1 d . B .
H74 H 0.9019 0.2782 0.3301 0.037 Uiso 1 1 calc R . .
C75 C 0.9351(3) 0.3272(2) 0.25534(19) 0.0283(9) Uani 1 1 d . . .
C76 C 0.9097(3) 0.3858(2) 0.21425(18) 0.0266(9) Uani 1 1 d . B .
H76 H 0.9457 0.3912 0.1829 0.032 Uiso 1 1 calc R . .
C77 C 0.7531(3) 0.3596(2) 0.35696(16) 0.0478(8) Uani 1 1 d DU B .
F74 F 0.9849(2) 0.2226(2) 0.20544(18) 0.0766(12) Uani 1 1 d . . .
F75 F 1.0509(3) 0.23354(19) 0.29741(16) 0.0641(9) Uani 1 1 d . . .
F76 F 1.0932(2) 0.30751(18) 0.23274(15) 0.0532(8) Uani 1 1 d . . .
C78 C 1.0156(3) 0.2730(3) 0.2477(2) 0.0397(11) Uani 1 1 d . B .
F71A F 0.7692(7) 0.4256(3) 0.3878(4) 0.0491(13) Uani 0.33 1 d PDU B 1
F71B F 0.7949(6) 0.4004(5) 0.4036(3) 0.0461(13) Uani 0.33 1 d PDU B 1
F71C F 0.8093(5) 0.3603(5) 0.4106(3) 0.0510(13) Uani 0.33 1 d PDU B 1
F72A F 0.7953(6) 0.3071(4) 0.3958(3) 0.0507(13) Uani 0.33 1 d PDU B 2
F72B F 0.7422(7) 0.2891(3) 0.3756(4) 0.0503(13) Uani 0.33 1 d PDU B 2
F72C F 0.7054(6) 0.2915(3) 0.3528(4) 0.0468(13) Uani 0.33 1 d PDU B 2
F73A F 0.6582(4) 0.3490(5) 0.3444(4) 0.0537(13) Uani 0.33 1 d PDU B 3
F73B F 0.6597(4) 0.3863(4) 0.3407(4) 0.0389(12) Uani 0.33 1 d PDU B 3
F73C F 0.6800(5) 0.4097(4) 0.3569(4) 0.0524(13) Uani 0.33 1 d PDU B 3
C81 C 0.8849(3) 0.5347(2) 0.13612(19) 0.0251(9) Uani 1 1 d . . .
C82 C 0.9816(3) 0.5446(2) 0.16866(19) 0.0272(9) Uani 1 1 d . B .
H82 H 0.9963 0.5282 0.2089 0.033 Uiso 1 1 calc R . .
C83 C 1.0563(3) 0.5775(2) 0.1438(2) 0.0306(10) Uani 1 1 d . . .
C84 C 1.0377(3) 0.6026(3) 0.0856(2) 0.0378(11) Uani 1 1 d . B .
H84 H 1.0888 0.6250 0.0686 0.045 Uiso 1 1 calc R . .
C85 C 0.9435(3) 0.5945(3) 0.05264(19) 0.0345(10) Uani 1 1 d . . .
C86 C 0.8689(3) 0.5612(3) 0.07753(19) 0.0305(9) Uani 1 1 d . B .
H86 H 0.8047 0.5563 0.0538 0.037 Uiso 1 1 calc R . .
C87 C 1.1591(3) 0.5832(3) 0.1793(2) 0.0391(11) Uani 1 1 d . B .
F81 F 1.1968(3) 0.6517(2) 0.1792(2) 0.0931(15) Uani 1 1 d . . .
F82 F 1.2238(3) 0.5419(3) 0.1559(2) 0.0849(13) Uani 1 1 d . . .
F83 F 1.1685(2) 0.5602(3) 0.23450(15) 0.0785(12) Uani 1 1 d . . .
C88 C 0.9221(3) 0.6207(2) -0.01129(16) 0.0542(8) Uani 1 1 d DU B .
F84A F 0.9593(7) 0.5795(5) -0.0497(4) 0.0598(13) Uani 0.33 1 d PDU B 1
F84B F 0.9989(5) 0.5982(5) -0.0369(4) 0.0471(13) Uani 0.33 1 d PDU B 1
F84C F 0.9959(5) 0.6411(6) -0.0373(4) 0.0605(13) Uani 0.33 1 d PDU B 1
F85A F 0.9670(7) 0.6901(3) -0.0123(4) 0.0514(13) Uani 0.33 1 d PDU B 2
F85B F 0.9154(8) 0.6948(3) -0.0187(4) 0.0565(14) Uani 0.33 1 d PDU B 2
F85C F 0.8560(7) 0.6771(4) -0.0175(4) 0.0563(13) Uani 0.33 1 d PDU B 2
F86A F 0.8273(4) 0.6342(6) -0.0325(4) 0.0586(13) Uani 0.33 1 d PDU B 3
F86B F 0.8422(5) 0.5892(5) -0.0450(4) 0.0539(14) Uani 0.33 1 d PDU B 3
F86C F 0.8745(7) 0.5641(4) -0.0454(4) 0.0552(14) Uani 0.33 1 d PDU B 3

loop_
_atom_site_aniso_label
_atom_site_aniso_U_11
_atom_site_aniso_U_22
_atom_site_aniso_U_33
_atom_site_aniso_U_23
_atom_site_aniso_U_13
_atom_site_aniso_U_12
Rh1 0.0239(2) 0.0298(2) 0.0185(2) 0.00024(12) 0.00345(15) 0.00023(13)
C1 0.022(2) 0.030(2) 0.028(2) 0.0028(17) 0.0078(17) 0.0019(17)
O1 0.0227(15) 0.0375(18) 0.0384(17) 0.0018(14) 0.0087(13) 0.0057(13)
N11 0.0248(18) 0.0283(19) 0.0207(18) 0.0007(14) 0.0030(15) 0.0051(14)
C12 0.022(2) 0.021(2) 0.026(2) 0.0020(16) 0.0007(17) 0.0077(16)
N13 0.0285(18) 0.0264(19) 0.0260(18) -0.0021(15) 0.0022(15) 0.0020(15)
C14 0.034(2) 0.033(2) 0.021(2) -0.0023(18) 0.0012(18) 0.0034(19)
C15 0.031(2) 0.032(2) 0.019(2) 0.0003(17) 0.0025(18) 0.0045(18)
C16 0.040(3) 0.037(3) 0.041(3) -0.008(2) 0.006(2) -0.012(2)
N21 0.030(2) 0.028(2) 0.026(2) -0.0034(14) 0.0074(16) 0.0019(14)
C22 0.027(2) 0.034(2) 0.023(2) -0.0004(18) 0.0091(18) 0.0055(18)
N23 0.037(2) 0.039(2) 0.0264(19) -0.0016(17) 0.0134(17) 0.0002(17)
C24 0.043(3) 0.037(3) 0.026(2) -0.009(2) 0.010(2) 0.004(2)
C25 0.041(3) 0.033(2) 0.031(2) -0.0103(19) 0.009(2) -0.001(2)
C26 0.060(4) 0.075(4) 0.034(3) -0.006(3) 0.029(3) -0.014(3)
N31 0.056(3) 0.037(2) 0.046(2) 0.0100(19) 0.020(2) 0.002(2)
C32 0.034(2) 0.031(2) 0.025(2) 0.0008(18) 0.0030(19) 0.0037(19)
N33 0.039(2) 0.029(2) 0.030(2) 0.0026(16) 0.0034(17) 0.0093(16)
C34 0.072(4) 0.035(3) 0.035(3) 0.010(2) 0.006(3) 0.016(3)
C35 0.068(4) 0.035(3) 0.049(3) 0.015(2) 0.015(3) 0.005(3)
C36 0.038(3) 0.046(3) 0.062(3) 0.011(3) 0.010(3) 0.016(2)
C41 0.032(3) 0.060(3) 0.022(2) 0.000(2) 0.0097(19) -0.012(2)
C42 0.027(2) 0.063(3) 0.027(2) -0.008(2) 0.007(2) 0.004(2)
C43 0.038(3) 0.118(6) 0.051(4) -0.033(4) -0.009(3) 0.029(3)
C44 0.036(3) 0.128(6) 0.044(3) -0.025(4) -0.003(3) 0.017(4)
C45 0.026(2) 0.064(3) 0.027(2) -0.008(2) 0.0028(19) -0.009(2)
C46 0.052(3) 0.051(3) 0.030(2) -0.006(2) 0.009(2) -0.022(3)
C47 0.158(8) 0.081(5) 0.039(3) -0.007(3) 0.031(4) -0.073(5)
C48 0.095(5) 0.081(5) 0.034(3) -0.005(3) 0.024(3) -0.050(4)
B1 0.023(2) 0.028(3) 0.021(2) -0.0024(19) 0.0063(19) -0.0027(19)
C51 0.028(2) 0.027(2) 0.018(2) 0.0011(16) 0.0070(17) -0.0015(16)
C52 0.030(2) 0.034(2) 0.026(2) -0.0047(18) 0.0079(18) -0.0063(18)
C53 0.033(2) 0.036(2) 0.029(2) -0.0055(19) 0.0132(19) -0.0070(19)
C54 0.029(2) 0.042(3) 0.024(2) -0.0066(19) 0.0019(18) -0.0122(19)
C55 0.028(2) 0.041(3) 0.026(2) -0.0022(19) 0.0056(19) -0.0063(19)
C56 0.030(2) 0.034(2) 0.024(2) -0.0029(17) 0.0089(19) -0.0029(18)
C57 0.040(3) 0.045(3) 0.038(3) -0.016(2) 0.012(2) -0.010(2)
F51 0.052(2) 0.081(3) 0.075(2) -0.047(2) 0.0093(18) 0.0084(18)
F52 0.099(3) 0.072(2) 0.0421(18) -0.0161(16) 0.0407(18) -0.014(2)
F53 0.062(2) 0.0474(18) 0.076(2) -0.0337(16) 0.0320(18) -0.0238(15)
C58 0.0308(19) 0.067(3) 0.035(2) -0.0124(18) 0.0057(17) -0.0071(18)
F54A 0.031(3) 0.070(5) 0.038(4) -0.014(4) 0.000(3) -0.013(4)
F54B 0.031(4) 0.067(4) 0.034(4) -0.011(3) 0.003(4) -0.012(4)
F54C 0.028(7) 0.23(3) 0.067(10) 0.052(13) -0.009(6) 0.007(12)
F55A 0.032(4) 0.071(4) 0.048(4) -0.005(4) -0.004(4) 0.005(3)
F55B 0.031(4) 0.067(4) 0.026(4) -0.016(3) 0.006(4) 0.005(3)
F55C 0.035(7) 0.24(3) 0.101(15) -0.098(16) 0.029(10) 0.003(12)
F56A 0.030(4) 0.067(4) 0.035(4) -0.012(4) 0.015(3) -0.012(4)
F56B 0.031(4) 0.067(5) 0.037(4) -0.017(4) 0.013(3) -0.008(4)
F56C 0.056(10) 0.074(11) 0.49(5) 0.068(19) 0.13(2) 0.006(9)
C61 0.026(2) 0.026(2) 0.023(2) -0.0001(17) 0.0062(17) -0.0030(17)
C62 0.036(2) 0.025(2) 0.021(2) -0.0021(17) 0.0040(18) -0.0012(18)
C63 0.032(2) 0.031(2) 0.027(2) 0.0003(18) 0.0027(19) 0.0034(18)
C64 0.032(2) 0.024(2) 0.030(2) -0.0044(17) 0.0078(19) -0.0004(17)
C65 0.027(2) 0.026(2) 0.021(2) -0.0017(16) 0.0047(17) -0.0041(17)
C66 0.024(2) 0.027(2) 0.024(2) -0.0013(17) 0.0034(17) -0.0026(16)
C67 0.074(2) 0.059(2) 0.0264(16) -0.0010(13) -0.0135(15) 0.0244(15)
F10 0.132(4) 0.057(2) 0.0466(19) -0.0279(17) -0.010(2) 0.014(2)
F11 0.057(2) 0.125(3) 0.0240(15) -0.0026(17) 0.0125(14) -0.044(2)
F12 0.0310(16) 0.102(3) 0.0321(15) -0.0153(16) -0.0030(12) -0.0057(16)
C68 0.035(3) 0.040(3) 0.030(2) -0.010(2) 0.007(2) -0.005(2)
F61A 0.076(3) 0.063(3) 0.033(3) 0.005(2) -0.016(2) 0.021(2)
F61B 0.077(3) 0.062(3) 0.017(3) -0.005(2) -0.022(2) 0.026(2)
F61C 0.076(3) 0.062(3) 0.026(2) -0.004(2) -0.017(2) 0.026(2)
F62A 0.076(3) 0.059(3) 0.026(2) 0.000(2) -0.014(2) 0.022(2)
F62B 0.081(3) 0.063(3) 0.020(2) 0.001(2) -0.015(2) 0.027(2)
F62C 0.078(3) 0.060(3) 0.026(2) 0.002(2) -0.017(2) 0.022(2)
F63A 0.073(3) 0.054(3) 0.030(3) 0.001(2) -0.014(2) 0.024(2)
F63B 0.043(4) 0.041(4) 0.038(4) 0.006(3) -0.004(3) 0.015(3)
F63C 0.073(3) 0.061(3) 0.032(2) -0.002(2) -0.012(2) 0.028(2)
C71 0.025(2) 0.024(2) 0.023(2) -0.0062(17) 0.0049(17) -0.0065(17)
C72 0.022(2) 0.030(2) 0.025(2) -0.0058(17) 0.0067(17) -0.0014(16)
C73 0.035(2) 0.029(2) 0.027(2) -0.0044(18) 0.0079(19) -0.0101(18)
C74 0.036(2) 0.025(2) 0.031(2) 0.0025(18) 0.003(2) -0.0039(18)
C75 0.028(2) 0.025(2) 0.032(2) -0.0074(18) 0.0035(18) -0.0034(17)
C76 0.024(2) 0.029(2) 0.028(2) -0.0063(18) 0.0095(18) -0.0061(17)
C77 0.0590(18) 0.0529(19) 0.0367(16) 0.0055(14) 0.0226(14) -0.0081(15)
F74 0.0447(18) 0.072(2) 0.108(3) -0.060(2) -0.0010(19) 0.0106(17)
F75 0.070(2) 0.0470(19) 0.076(2) 0.0155(17) 0.0158(19) 0.0256(17)
F76 0.0321(15) 0.0544(19) 0.077(2) -0.0036(16) 0.0196(15) 0.0074(13)
C78 0.034(3) 0.031(3) 0.054(3) -0.008(2) 0.006(2) -0.001(2)
F71A 0.064(3) 0.054(3) 0.036(2) 0.003(2) 0.024(2) -0.006(2)
F71B 0.059(3) 0.053(3) 0.031(2) 0.007(2) 0.020(2) -0.003(2)
F71C 0.062(3) 0.059(3) 0.036(2) 0.004(2) 0.020(2) -0.012(3)
F72A 0.064(3) 0.055(3) 0.038(2) 0.010(2) 0.023(2) -0.007(2)
F72B 0.064(3) 0.054(2) 0.038(3) 0.010(2) 0.022(2) -0.009(2)
F72C 0.057(3) 0.053(2) 0.035(3) 0.006(2) 0.021(2) -0.010(2)
F73A 0.060(2) 0.063(3) 0.044(2) 0.006(3) 0.022(2) -0.014(2)
F73B 0.048(2) 0.041(3) 0.034(2) 0.004(2) 0.027(2) -0.019(2)
F73C 0.064(3) 0.058(3) 0.042(3) 0.003(2) 0.026(2) 0.000(2)
C81 0.028(2) 0.022(2) 0.027(2) -0.0048(16) 0.0082(18) -0.0017(16)
C82 0.030(2) 0.025(2) 0.025(2) -0.0006(16) 0.0031(18) -0.0017(17)
C83 0.030(2) 0.026(2) 0.036(2) 0.0004(18) 0.007(2) -0.0038(18)
C84 0.032(2) 0.038(3) 0.047(3) 0.003(2) 0.015(2) -0.004(2)
C85 0.038(3) 0.040(3) 0.027(2) 0.0075(19) 0.007(2) -0.004(2)
C86 0.030(2) 0.034(2) 0.027(2) 0.0008(19) 0.0051(19) 0.0000(19)
C87 0.032(3) 0.037(3) 0.048(3) 0.009(2) 0.005(2) -0.004(2)
F81 0.059(2) 0.052(2) 0.149(4) 0.017(2) -0.030(2) -0.0261(18)
F82 0.046(2) 0.121(4) 0.085(3) -0.011(2) 0.006(2) 0.026(2)
F83 0.0385(18) 0.141(4) 0.051(2) 0.023(2) -0.0067(16) -0.023(2)
C88 0.067(2) 0.060(2) 0.0358(15) 0.0133(15) 0.0104(15) 0.0013(17)
F84A 0.078(3) 0.063(3) 0.037(2) 0.007(2) 0.008(2) 0.005(3)
F84B 0.062(3) 0.050(3) 0.030(2) 0.009(2) 0.012(2) -0.006(3)
F84C 0.071(3) 0.071(3) 0.040(2) 0.020(2) 0.012(2) -0.004(3)
F85A 0.063(3) 0.057(3) 0.035(2) 0.015(2) 0.011(2) 0.003(2)
F85B 0.071(3) 0.059(2) 0.038(2) 0.015(2) 0.009(3) 0.008(3)
F85C 0.075(3) 0.056(3) 0.036(2) 0.011(2) 0.005(2) 0.004(2)
F86A 0.067(3) 0.067(3) 0.041(2) 0.019(2) 0.006(2) -0.002(3)
F86B 0.065(3) 0.061(3) 0.035(2) 0.012(2) 0.008(2) 0.005(3)
F86C 0.072(3) 0.060(3) 0.034(2) 0.009(2) 0.009(2) 0.006(2)

loop_
_atom_type_symbol
_atom_type_description
_atom_type_scat_dispersion_real
_atom_type_scat_dispersion_imag
_atom_type_scat_source
C C 0.0033 0.0016 'International Tables Vol C Tables 4.2.6.8 and 6.1.1.4'
H H 0.0000 0.0000 'International Tables Vol C Tables 4.2.6.8 and 6.1.1.4'
B B 0.0013 0.0007 'International Tables Vol C Tables 4.2.6.8 and 6.1.1.4'
N N 0.0061 0.0033 'International Tables Vol C Tables 4.2.6.8 and 6.1.1.4'
Rh Rh -1.1178 0.9187 'International Tables Vol C Tables 4.2.6.8 and 6.1.1.4'
F F 0.0171 0.0103 'International Tables Vol C Tables 4.2.6.8 and 6.1.1.4'
O O 0.0106 0.0060 'International Tables Vol C Tables 4.2.6.8 and 6.1.1.4'

loop_
_geom_angle_atom_site_label_1
_geom_angle_atom_site_label_2
_geom_angle_atom_site_label_3
_geom_angle
_geom_angle_site_symmetry_1
_geom_angle_site_symmetry_3
_geom_angle_publ_flag
N21 Rh1 N11 86.23(14) . . ?
N21 Rh1 C45 90.22(16) . . ?
N11 Rh1 C45 157.46(18) . . ?
N21 Rh1 C42 156.77(18) . . ?
N11 Rh1 C42 92.92(17) . . ?
C45 Rh1 C42 81.71(18) . . ?
N21 Rh1 C46 95.05(17) . . ?
N11 Rh1 C46 165.17(18) . . ?
C45 Rh1 C46 37.4(2) . . ?
C42 Rh1 C46 91.7(2) . . ?
N21 Rh1 C41 166.04(18) . . ?
N11 Rh1 C41 95.15(16) . . ?
C45 Rh1 C41 93.62(18) . . ?
C42 Rh1 C41 37.2(2) . . ?
C46 Rh1 C41 80.13(19) . . ?
O1 C1 C12 107.4(3) . . ?
O1 C1 C22 105.9(3) . . ?
C12 C1 C22 114.5(3) . . ?
O1 C1 C32 106.0(3) . . ?
C12 C1 C32 109.8(3) . . ?
C22 C1 C32 112.7(4) . . ?
C1 O1 H1 109.5 . . ?
C12 N11 C15 106.0(4) . . ?
C12 N11 Rh1 127.1(3) . . ?
C15 N11 Rh1 126.5(3) . . ?
N11 C12 N13 109.9(4) . . ?
N11 C12 C1 128.8(4) . . ?
N13 C12 C1 121.4(4) . . ?
C12 N13 C14 107.5(4) . . ?
C12 N13 C16 129.0(4) . . ?
C14 N13 C16 123.4(4) . . ?
C15 C14 N13 107.1(4) . . ?
C15 C14 H14 126.5 . . ?
N13 C14 H14 126.5 . . ?
C14 C15 N11 109.5(4) . . ?
C14 C15 H15 125.2 . . ?
N11 C15 H15 125.2 . . ?
C22 N21 C25 106.0(4) . . ?
C22 N21 Rh1 126.9(3) . . ?
C25 N21 Rh1 125.8(3) . . ?
N21 C22 N23 110.0(4) . . ?
N21 C22 C1 128.5(4) . . ?
N23 C22 C1 121.5(4) . . ?
C22 N23 C24 107.0(4) . . ?
C22 N23 C26 129.8(4) . . ?
C24 N23 C26 123.2(4) . . ?
C25 C24 N23 107.5(4) . . ?
C25 C24 H24 126.2 . . ?
N23 C24 H24 126.2 . . ?
C24 C25 N21 109.4(4) . . ?
C24 C25 H25 125.3 . . ?
N21 C25 H25 125.3 . . ?
C32 N31 C35 104.0(4) . . ?
N31 C32 N33 113.1(4) . . ?
N31 C32 C1 120.3(4) . . ?
N33 C32 C1 126.6(4) . . ?
C32 N33 C34 105.5(4) . . ?
C32 N33 C36 129.5(4) . . ?
C34 N33 C36 125.0(4) . . ?
C35 C34 N33 106.9(5) . . ?
C35 C34 H34 126.5 . . ?
N33 C34 H34 126.5 . . ?
C34 C35 N31 110.5(5) . . ?
C34 C35 H35 124.8 . . ?
N31 C35 H35 124.8 . . ?
C42 C41 C48 126.5(5) . . ?
C42 C41 Rh1 70.5(3) . . ?
C48 C41 Rh1 111.1(3) . . ?
C42 C41 H41 116.8 . . ?
C48 C41 H41 116.8 . . ?
Rh1 C41 H41 88.3 . . ?
C41 C42 C43 124.5(6) . . ?
C41 C42 Rh1 72.3(3) . . ?
C43 C42 Rh1 111.3(3) . . ?
C41 C42 H42 117.7 . . ?
C43 C42 H42 117.7 . . ?
Rh1 C42 H42 86.4 . . ?
C44 C43 C42 116.4(5) . . ?
C44 C43 H43A 108.2 . . ?
C42 C43 H43A 108.2 . . ?
C44 C43 H43B 108.2 . . ?
C42 C43 H43B 108.2 . . ?
H43A C43 H43B 107.3 . . ?
C43 C44 C45 115.2(5) . . ?
C43 C44 H44A 108.5 . . ?
C45 C44 H44A 108.5 . . ?
C43 C44 H44B 108.5 . . ?
C45 C44 H44B 108.5 . . ?
H44A C44 H44B 107.5 . . ?
C46 C45 C44 127.0(5) . . ?
C46 C45 Rh1 71.8(3) . . ?
C44 C45 Rh1 110.4(4) . . ?
C46 C45 H45 116.5 . . ?
C44 C45 H45 116.5 . . ?
Rh1 C45 H45 87.7 . . ?
C45 C46 C47 122.9(6) . . ?
C45 C46 Rh1 70.9(3) . . ?
C47 C46 Rh1 113.1(4) . . ?
C45 C46 H46 118.6 . . ?
C47 C46 H46 118.6 . . ?
Rh1 C46 H46 86.1 . . ?
C48 C47 C46 115.5(5) . . ?
C48 C47 H47A 108.4 . . ?
C46 C47 H47A 108.4 . . ?
C48 C47 H47B 108.4 . . ?
C46 C47 H47B 108.4 . . ?
H47A C47 H47B 107.5 . . ?
C47 C48 C41 116.1(5) . . ?
C47 C48 H48A 108.3 . . ?
C41 C48 H48A 108.3 . . ?
C47 C48 H48B 108.3 . . ?
C41 C48 H48B 108.3 . . ?
H48A C48 H48B 107.4 . . ?
C81 B1 C51 110.4(3) . . ?
C81 B1 C61 105.1(3) . . ?
C51 B1 C61 114.0(3) . . ?
C81 B1 C71 112.6(3) . . ?
C51 B1 C71 103.5(3) . . ?
C61 B1 C71 111.4(3) . . ?
C56 C51 C52 114.8(4) . . ?
C56 C51 B1 124.8(4) . . ?
C52 C51 B1 120.2(4) . . ?
C53 C52 C51 123.1(4) . . ?
C53 C52 H52 118.5 . . ?
C51 C52 H52 118.5 . . ?
C52 C53 C54 120.8(4) . . ?
C52 C53 C57 121.1(4) . . ?
C54 C53 C57 118.1(4) . . ?
C55 C54 C53 118.1(4) . . ?
C55 C54 H54 121.0 . . ?
C53 C54 H54 121.0 . . ?
C54 C55 C56 121.0(4) . . ?
C54 C55 C58 119.5(4) . . ?
C56 C55 C58 119.5(4) . . ?
C55 C56 C51 122.2(4) . . ?
C55 C56 H56 118.9 . . ?
C51 C56 H56 118.9 . . ?
F52 C57 F53 106.8(4) . . ?
F52 C57 F51 104.9(4) . . ?
F53 C57 F51 107.3(4) . . ?
F52 C57 C53 112.5(4) . . ?
F53 C57 C53 112.9(4) . . ?
F51 C57 C53 112.0(4) . . ?
F54B F54A F54C 11.3(8) . . ?
F54C F54B F54A 156.2(13) . . ?
F54B F54C F54A 12.5(7) . . ?
F55B F55A F55C 21.0(18) . . ?
F55A F55B F55C 140(3) . . ?
F55B F55C F55A 18.8(16) . . ?
F56B F56A F56C 14.8(11) . . ?
F56A F56B F56C 153.1(18) . . ?
F56B F56C F56A 12.0(8) . . ?
C62 C61 C66 115.6(4) . . ?
C62 C61 B1 122.0(4) . . ?
C66 C61 B1 122.3(4) . . ?
C61 C62 C63 122.8(4) . . ?
C61 C62 H62 118.6 . . ?
C63 C62 H62 118.6 . . ?
C64 C63 C62 119.9(4) . . ?
C64 C63 C67 121.4(4) . . ?
C62 C63 C67 118.7(4) . . ?
C65 C64 C63 118.7(4) . . ?
C65 C64 H64 120.6 . . ?
C63 C64 H64 120.6 . . ?
C64 C65 C66 120.3(4) . . ?
C64 C65 C68 119.7(4) . . ?
C66 C65 C68 119.9(4) . . ?
C65 C66 C61 122.5(4) . . ?
C65 C66 H66 118.7 . . ?
C61 C66 H66 118.7 . . ?
F61C C67 F63C 110.2(4) . . ?
F61C C67 F62B 81.8(5) . . ?
F63C C67 F62B 115.7(9) . . ?
F61C C67 F63B 123.4(8) . . ?
F63C C67 F63B 15.7(7) . . ?
F62B C67 F63B 106.9(4) . . ?
F61C C67 F63A 122.4(7) . . ?
F63C C67 F63A 32.6(6) . . ?
F62B C67 F63A 86.4(6) . . ?
F63B C67 F63A 20.5(6) . . ?
F61C C67 F61B 26.3(4) . . ?
F63C C67 F61B 92.3(7) . . ?
F62B C67 F61B 107.1(4) . . ?
F63B C67 F61B 107.6(4) . . ?
F63A C67 F61B 115.9(8) . . ?
F61C C67 F62A 52.3(5) . . ?
F63C C67 F62A 125.9(7) . . ?
F62B C67 F62A 30.0(4) . . ?
F63B C67 F62A 124.9(7) . . ?
F63A C67 F62A 106.6(4) . . ?
F61B C67 F62A 78.3(4) . . ?
F61C C67 F62C 105.7(4) . . ?
F63C C67 F62C 105.0(4) . . ?
F62B C67 F62C 23.9(4) . . ?
F63B C67 F62C 92.2(7) . . ?
F63A C67 F62C 72.5(6) . . ?
F61B C67 F62C 130.5(5) . . ?
F62A C67 F62C 53.9(5) . . ?
F61C C67 F61A 51.2(5) . . ?
F63C C67 F61A 73.5(6) . . ?
F62B C67 F61A 129.9(5) . . ?
F63B C67 F61A 89.1(6) . . ?
F63A C67 F61A 103.3(4) . . ?
F61B C67 F61A 24.9(4) . . ?
F62A C67 F61A 102.5(4) . . ?
F62C C67 F61A 150.8(5) . . ?
F61C C67 C63 117.8(5) . . ?
F63C C67 C63 114.4(6) . . ?
F62B C67 C63 113.1(5) . . ?
F63B C67 C63 109.6(6) . . ?
F63A C67 C63 118.7(5) . . ?
F61B C67 C63 112.3(5) . . ?
F62A C67 C63 118.5(5) . . ?
F62C C67 C63 102.1(5) . . ?
F61A C67 C63 104.8(5) . . ?
F12 C68 F10 105.5(4) . . ?
F12 C68 F11 106.2(4) . . ?
F10 C68 F11 106.4(4) . . ?
F12 C68 C65 113.8(4) . . ?
F10 C68 C65 112.9(4) . . ?
F11 C68 C65 111.4(4) . . ?
F61B F61A F61C 12.1(5) . . ?
F61B F61A C67 73.1(5) . . ?
F61C F61A C67 61.3(3) . . ?
F61A F61B F61C 156.1(10) . . ?
F61A F61B C67 82.0(6) . . ?
F61C F61B C67 74.6(5) . . ?
F61B F61C F61A 11.8(6) . . ?
F61B F61C C67 79.0(6) . . ?
F61A F61C C67 67.5(4) . . ?
F62B F62A F62C 10.4(6) . . ?
F62B F62A C67 74.4(5) . . ?
F62C F62A C67 64.3(3) . . ?
F62C F62B F62A 156.6(12) . . ?
F62C F62B C67 81.8(6) . . ?
F62A F62B C67 75.6(5) . . ?
F62B F62C F62A 12.9(7) . . ?
F62B F62C C67 74.3(6) . . ?
F62A F62C C67 61.8(3) . . ?
F63C F63A C67 72.8(5) . . ?
F63A F63C C67 74.6(5) . . ?
C76 C71 C72 115.3(4) . . ?
C76 C71 B1 123.3(4) . . ?
C72 C71 B1 121.0(4) . . ?
C73 C72 C71 122.8(4) . . ?
C73 C72 H72 118.6 . . ?
C71 C72 H72 118.6 . . ?
C74 C73 C72 120.2(4) . . ?
C74 C73 C77 120.2(4) . . ?
C72 C73 C77 119.6(4) . . ?
C73 C74 C75 118.8(4) . . ?
C73 C74 H74 120.6 . . ?
C75 C74 H74 120.6 . . ?
C74 C75 C76 120.4(4) . . ?
C74 C75 C78 120.0(4) . . ?
C76 C75 C78 119.5(4) . . ?
C75 C76 C71 122.4(4) . . ?
C75 C76 H76 118.8 . . ?
C71 C76 H76 118.8 . . ?
F73A C77 F71C 126.7(6) . . ?
F73A C77 F71B 121.6(6) . . ?
F71C C77 F71B 32.7(4) . . ?
F73A C77 F72B 76.6(5) . . ?
F71C C77 F72B 78.1(4) . . ?
F71B C77 F72B 107.9(4) . . ?
F73A C77 F72A 110.0(4) . . ?
F71C C77 F72A 44.4(4) . . ?
F71B C77 F72A 76.9(4) . . ?
F72B C77 F72A 37.0(4) . . ?
F73A C77 F73C 51.0(5) . . ?
F71C C77 F73C 107.7(4) . . ?
F71B C77 F73C 81.6(5) . . ?
F72B C77 F73C 119.2(6) . . ?
F72A C77 F73C 133.7(6) . . ?
F73A C77 F73B 28.9(4) . . ?
F71C C77 F73B 127.7(6) . . ?
F71B C77 F73B 106.1(4) . . ?
F72B C77 F73B 104.8(4) . . ?
F72A C77 F73B 134.0(5) . . ?
F73C C77 F73B 25.3(4) . . ?
F73A C77 F71A 107.4(4) . . ?
F71C C77 F71A 60.0(4) . . ?
F71B C77 F71A 27.4(4) . . ?
F72B C77 F71A 130.7(5) . . ?
F72A C77 F71A 104.0(4) . . ?
F73C C77 F71A 58.9(5) . . ?
F73B C77 F71A 84.2(5) . . ?
F73A C77 F72C 53.6(5) . . ?
F71C C77 F72C 105.3(4) . . ?
F71B C77 F72C 131.7(5) . . ?
F72B C77 F72C 28.2(4) . . ?
F72A C77 F72C 65.1(4) . . ?
F73C C77 F72C 103.4(4) . . ?
F73B C77 F72C 82.4(5) . . ?
F71A C77 F72C 145.3(6) . . ?
F73A C77 C73 117.8(5) . . ?
F71C C77 C73 115.3(5) . . ?
F71B C77 C73 112.0(5) . . ?
F72B C77 C73 115.3(5) . . ?
F72A C77 C73 110.7(4) . . ?
F73C C77 C73 115.3(5) . . ?
F73B C77 C73 110.1(4) . . ?
F71A C77 C73 105.9(5) . . ?
F72C C77 C73 108.8(4) . . ?
F74 C78 F76 106.3(4) . . ?
F74 C78 F75 106.6(4) . . ?
F76 C78 F75 105.9(4) . . ?
F74 C78 C75 111.8(4) . . ?
F76 C78 C75 112.6(4) . . ?
F75 C78 C75 113.1(4) . . ?
F71B F71A F71C 15.2(4) . . ?
F71B F71A C77 73.5(5) . . ?
F71C F71A C77 58.6(3) . . ?
F71A F71B F71C 151.9(8) . . ?
F71A F71B C77 79.1(5) . . ?
F71C F71B C77 73.3(4) . . ?
F71B F71C C77 74.0(4) . . ?
F71B F71C F71A 12.9(4) . . ?
C77 F71C F71A 61.3(3) . . ?
F72B F72A C77 71.2(4) . . ?
F72B F72A F72C 13.2(4) . . ?
C77 F72A F72C 58.3(3) . . ?
F72C F72B F72A 149.7(9) . . ?
F72C F72B C77 78.5(5) . . ?
F72A F72B C77 71.8(4) . . ?
F72B F72C C77 73.3(5) . . ?
F72B F72C F72A 17.1(5) . . ?
C77 F72C F72A 56.6(3) . . ?
F73B F73A F73C 23.5(9) . . ?
F73B F73A C77 80.4(5) . . ?
F73C F73A C77 66.4(4) . . ?
F73C F73B F73A 129.7(16) . . ?
F73C F73B C77 75.9(5) . . ?
F73A F73B C77 70.7(5) . . ?
F73B F73C F73A 26.8(9) . . ?
F73B F73C C77 78.8(6) . . ?
F73A F73C C77 62.6(3) . . ?
C86 C81 C82 115.4(4) . . ?
C86 C81 B1 122.0(4) . . ?
C82 C81 B1 122.3(4) . . ?
C83 C82 C81 122.2(4) . . ?
C83 C82 H82 118.9 . . ?
C81 C82 H82 118.9 . . ?
C84 C83 C82 120.7(4) . . ?
C84 C83 C87 119.1(4) . . ?
C82 C83 C87 120.1(4) . . ?
C85 C84 C83 118.6(4) . . ?
C85 C84 H84 120.7 . . ?
C83 C84 H84 120.7 . . ?
C84 C85 C86 120.6(4) . . ?
C84 C85 C88 119.4(4) . . ?
C86 C85 C88 120.0(4) . . ?
C85 C86 C81 122.5(4) . . ?
C85 C86 H86 118.8 . . ?
C81 C86 H86 118.8 . . ?
F83 C87 F81 108.5(5) . . ?
F83 C87 F82 105.3(4) . . ?
F81 C87 F82 102.1(4) . . ?
F83 C87 C83 114.5(4) . . ?
F81 C87 C83 113.2(4) . . ?
F82 C87 C83 112.3(4) . . ?
F84A C88 F84C 54.7(5) . . ?
F84A C88 F85B 119.3(7) . . ?
F84C C88 F85B 73.3(5) . . ?
F84A C88 F86A 109.5(4) . . ?
F84C C88 F86A 125.0(6) . . ?
F85B C88 F86A 74.6(5) . . ?
F84A C88 F85C 133.0(6) . . ?
F84C C88 F85C 108.3(4) . . ?
F85B C88 F85C 38.7(4) . . ?
F86A C88 F85C 39.2(4) . . ?
F84A C88 F86B 76.4(5) . . ?
F84C C88 F86B 118.1(6) . . ?
F85B C88 F86B 107.9(4) . . ?
F86A C88 F86B 38.6(4) . . ?
F85C C88 F86B 77.3(5) . . ?
F84A C88 F84B 28.4(4) . . ?
F84C C88 F84B 32.9(4) . . ?
F85B C88 F84B 106.0(4) . . ?
F86A C88 F84B 133.3(6) . . ?
F85C C88 F84B 137.7(5) . . ?
F86B C88 F84B 104.5(4) . . ?
F84A C88 F86C 54.2(5) . . ?
F84C C88 F86C 105.7(4) . . ?
F85B C88 F86C 129.9(6) . . ?
F86A C88 F86C 65.5(5) . . ?
F85C C88 F86C 104.0(4) . . ?
F86B C88 F86C 26.9(4) . . ?
F84B C88 F86C 82.4(5) . . ?
F84A C88 F85A 104.5(4) . . ?
F84C C88 F85A 50.5(5) . . ?
F85B C88 F85A 30.1(4) . . ?
F86A C88 F85A 104.4(4) . . ?
F85C C88 F85A 68.5(5) . . ?
F86B C88 F85A 133.1(5) . . ?
F84B C88 F85A 82.3(5) . . ?
F86C C88 F85A 144.7(6) . . ?
F84A C88 C85 116.6(5) . . ?
F84C C88 C85 119.6(5) . . ?
F85B C88 C85 115.1(5) . . ?
F86A C88 C85 114.2(5) . . ?
F85C C88 C85 109.6(5) . . ?
F86B C88 C85 114.9(5) . . ?
F84B C88 C85 107.5(5) . . ?
F86C C88 C85 108.4(5) . . ?
F85A C88 C85 106.4(5) . . ?
F84B F84A F84C 33.9(9) . . ?
F84B F84A C88 79.4(5) . . ?
F84C F84A C88 62.8(3) . . ?
F84A F84B F84C 117.2(15) . . ?
F84A F84B C88 72.2(5) . . ?
F84C F84B C88 70.7(4) . . ?
F84B F84C F84A 28.9(8) . . ?
F84B F84C C88 76.5(5) . . ?
F84A F84C C88 62.5(3) . . ?
F85B F85A C88 70.6(4) . . ?
F85B F85A F85C 17.1(6) . . ?
C88 F85A F85C 54.7(3) . . ?
F85A F85B F85C 149.4(10) . . ?
F85A F85B C88 79.2(5) . . ?
F85C F85B C88 71.8(4) . . ?
F85B F85C C88 69.5(4) . . ?
F85B F85C F85A 13.5(5) . . ?
C88 F85C F85A 56.9(3) . . ?
F86B F86A C88 71.6(4) . . ?
F86B F86A F86C 13.3(4) . . ?
C88 F86A F86C 58.3(3) . . ?
F86C F86B F86A 148.0(8) . . ?
F86C F86B C88 78.2(6) . . ?
F86A F86B C88 69.8(4) . . ?
F86B F86C C88 74.9(5) . . ?
F86B F86C F86A 18.8(5) . . ?
C88 F86C F86A 56.1(3) . . ?

loop_
_geom_bond_atom_site_label_1
_geom_bond_atom_site_label_2
_geom_bond_distance
_geom_bond_site_symmetry_2
_geom_bond_publ_flag
Rh1 N21 2.084(4) . ?
Rh1 N11 2.088(4) . ?
Rh1 C45 2.134(4) . ?
Rh1 C42 2.135(4) . ?
Rh1 C46 2.145(5) . ?
Rh1 C41 2.157(4) . ?
C1 O1 1.434(5) . ?
C1 C12 1.512(6) . ?
C1 C22 1.517(6) . ?
C1 C32 1.531(6) . ?
O1 H1 0.8400 . ?
N11 C12 1.337(5) . ?
N11 C15 1.385(5) . ?
C12 N13 1.355(5) . ?
N13 C14 1.372(5) . ?
N13 C16 1.466(6) . ?
C14 C15 1.337(6) . ?
C14 H14 0.9500 . ?
C15 H15 0.9500 . ?
C16 H16A 0.9800 . ?
C16 H16B 0.9800 . ?
C16 H16C 0.9800 . ?
N21 C22 1.331(6) . ?
N21 C25 1.384(6) . ?
C22 N23 1.361(5) . ?
N23 C24 1.368(6) . ?
N23 C26 1.466(6) . ?
C24 C25 1.334(7) . ?
C24 H24 0.9500 . ?
C25 H25 0.9500 . ?
C26 H26A 0.9800 . ?
C26 H26B 0.9800 . ?
C26 H26C 0.9800 . ?
N31 C32 1.311(6) . ?
N31 C35 1.383(7) . ?
C32 N33 1.353(6) . ?
N33 C34 1.372(6) . ?
N33 C36 1.447(6) . ?
C34 C35 1.339(8) . ?
C34 H34 0.9500 . ?
C35 H35 0.9500 . ?
C36 H36A 0.9800 . ?
C36 H36B 0.9800 . ?
C36 H36C 0.9800 . ?
C41 C42 1.368(8) . ?
C41 C48 1.507(8) . ?
C41 H41 0.9500 . ?
C42 C43 1.516(7) . ?
C42 H42 0.9500 . ?
C43 C44 1.455(8) . ?
C43 H43A 0.9900 . ?
C43 H43B 0.9900 . ?
C44 C45 1.518(8) . ?
C44 H44A 0.9900 . ?
C44 H44B 0.9900 . ?
C45 C46 1.370(8) . ?
C45 H45 0.9500 . ?
C46 C47 1.508(7) . ?
C46 H46 0.9500 . ?
C47 C48 1.433(8) . ?
C47 H47A 0.9900 . ?
C47 H47B 0.9900 . ?
C48 H48A 0.9900 . ?
C48 H48B 0.9900 . ?
B1 C81 1.635(6) . ?
B1 C51 1.637(6) . ?
B1 C61 1.639(6) . ?
B1 C71 1.646(6) . ?
C51 C56 1.403(6) . ?
C51 C52 1.408(6) . ?
C52 C53 1.368(6) . ?
C52 H52 0.9500 . ?
C53 C54 1.393(6) . ?
C53 C57 1.497(6) . ?
C54 C55 1.372(6) . ?
C54 H54 0.9500 . ?
C55 C56 1.395(6) . ?
C55 C58 1.513(5) . ?
C56 H56 0.9500 . ?
C57 F52 1.323(6) . ?
C57 F53 1.324(6) . ?
C57 F51 1.343(6) . ?
F54A F54B 0.569(14) . ?
F54A F54C 1.059(18) . ?
F54B F54C 0.51(2) . ?
F55A F55B 0.538(13) . ?
F55A F55C 1.068(17) . ?
F55B F55C 0.60(2) . ?
F56A F56B 0.521(12) . ?
F56A F56C 1.129(19) . ?
F56B F56C 0.64(2) . ?
C61 C62 1.379(6) . ?
C61 C66 1.402(6) . ?
C62 C63 1.412(6) . ?
C62 H62 0.9500 . ?
C63 C64 1.383(6) . ?
C63 C67 1.484(6) . ?
C64 C65 1.383(6) . ?
C64 H64 0.9500 . ?
C65 C66 1.397(6) . ?
C65 C68 1.491(6) . ?
C66 H66 0.9500 . ?
C67 F61C 1.310(4) . ?
C67 F63C 1.320(4) . ?
C67 F62B 1.330(4) . ?
C67 F63B 1.331(4) . ?
C67 F63A 1.333(4) . ?
C67 F61B 1.334(4) . ?
C67 F62A 1.337(4) . ?
C67 F62C 1.367(4) . ?
C67 F61A 1.380(4) . ?
F10 C68 1.325(6) . ?
F11 C68 1.332(5) . ?
F12 C68 1.315(5) . ?
F61A F61B 0.587(10) . ?
F61A F61C 1.164(10) . ?
F61B F61C 0.603(10) . ?
F62A F62B 0.691(10) . ?
F62A F62C 1.225(10) . ?
F62B F62C 0.560(9) . ?
F63A F63C 0.745(14) . ?
C71 C76 1.397(6) . ?
C71 C72 1.405(6) . ?
C72 C73 1.388(6) . ?
C72 H72 0.9500 . ?
C73 C74 1.382(6) . ?
C73 C77 1.499(5) . ?
C74 C75 1.385(6) . ?
C74 H74 0.9500 . ?
C75 C76 1.397(6) . ?
C75 C78 1.497(6) . ?
C76 H76 0.9500 . ?
C77 F73A 1.296(4) . ?
C77 F71C 1.321(4) . ?
C77 F71B 1.326(4) . ?
C77 F72B 1.333(4) . ?
C77 F72A 1.338(4) . ?
C77 F73C 1.339(4) . ?
C77 F73B 1.354(4) . ?
C77 F71A 1.357(4) . ?
C77 F72C 1.364(4) . ?
F74 C78 1.323(6) . ?
F75 C78 1.343(6) . ?
F76 C78 1.329(5) . ?
F71A F71B 0.636(9) . ?
F71A F71C 1.340(9) . ?
F71B F71C 0.745(9) . ?
F72A F72B 0.848(9) . ?
F72A F72C 1.454(9) . ?
F72B F72C 0.657(9) . ?
F73A F73B 0.664(9) . ?
F73A F73C 1.135(10) . ?
F73B F73C 0.589(10) . ?
C81 C86 1.396(6) . ?
C81 C82 1.408(6) . ?
C82 C83 1.390(6) . ?
C82 H82 0.9500 . ?
C83 C84 1.380(7) . ?
C83 C87 1.496(6) . ?
C84 C85 1.380(6) . ?
C84 H84 0.9500 . ?
C85 C86 1.392(6) . ?
C85 C88 1.508(6) . ?
C86 H86 0.9500 . ?
C87 F83 1.309(6) . ?
C87 F81 1.316(6) . ?
C87 F82 1.335(6) . ?
C88 F84A 1.315(4) . ?
C88 F84C 1.318(4) . ?
C88 F85B 1.318(4) . ?
C88 F86A 1.325(4) . ?
C88 F85C 1.337(4) . ?
C88 F86B 1.340(4) . ?
C88 F84B 1.358(4) . ?
C88 F86C 1.358(4) . ?
C88 F85A 1.373(4) . ?
F84A F84B 0.658(10) . ?
F84A F84C 1.210(10) . ?
F84B F84C 0.758(10) . ?
F85A F85B 0.701(10) . ?
F85A F85C 1.525(9) . ?
F85B F85C 0.879(9) . ?
F86A F86B 0.882(10) . ?
F86A F86C 1.453(9) . ?
F86B F86C 0.628(10) . ?
